data_7061123
loop_
_publ_author_name
'Meng, Wei'
'Sun, Lin'
'Long, Yuhao'
'Wang, Qianping'
'Zhou, Lian'
'Zhang, Jun'

_publ_section_title
;
 A novel luminescent phosphor of a metal--organic framework with
 orange-red emission
;
_journal_issue 3
_journal_name_full 'New Journal of Chemistry'
_journal_page_first 933
_journal_page_last 935
_journal_paper_doi 10.1039/D1NJ05218G
_journal_volume 46
_journal_year 2022
_chemical_formula_moiety 'C78.2 H71.55 Cl5.55 N4.45 O18.45 Zn4'
_chemical_formula_sum 'C78.2 H71.55 Cl5.55 N4.45 O18.45 Zn4'
_chemical_formula_weight 1827.15
_space_group_crystal_system triclinic
_space_group_IT_number 2
_space_group_name_Hall '-P 1'
_space_group_name_H-M_alt 'P -1'
_atom_sites_solution_hydrogens mixed
_audit_creation_date 2021-12-03
_audit_creation_method
;
Olex2 1.2-beta
(compiled 2018.05.29 svn.r3508 for OlexSys, GUI svn.r5506)
;
_audit_update_record
;
2021-12-03 deposited with the CCDC.	2021-12-06 downloaded from the CCDC.
;
_cell_angle_alpha 90.626(3)
_cell_angle_beta 96.747(3)
_cell_angle_gamma 112.981(3)
_cell_formula_units_Z 2
_cell_length_a 12.662(2)
_cell_length_b 13.459(2)
_cell_length_c 24.432(4)
_cell_measurement_reflns_used 3147
_cell_measurement_temperature 153.15
_cell_measurement_theta_max 26.25
_cell_measurement_theta_min 2.28
_cell_volume 3799.3(10)
_computing_cell_refinement 'SAINT v7.68A (Bruker, 2009)'
_computing_data_collection 'SMART (Bruker, 2000)'
_computing_data_reduction 'SAINT v7.68A (Bruker, 2009)'
_computing_molecular_graphics 'Olex2 (Dolomanov et al., 2009)'
_computing_publication_material 'Olex2 (Dolomanov et al., 2009)'
_computing_structure_refinement 'ShelXL (Sheldrick, 2015)'
_computing_structure_solution 'SHELXT 2014/4 (Sheldrick, 2014)'
_diffrn_ambient_temperature 153.15
_diffrn_detector 'Bruker D8 Venture with photon2 CMOS detector'
_diffrn_detector_area_resol_mean 7.9
_diffrn_detector_type 'CMOS detector'
_diffrn_measured_fraction_theta_full 0.980
_diffrn_measured_fraction_theta_max 0.973
_diffrn_measurement_device 'three-circle diffractometer'
_diffrn_measurement_device_type 'Bruker APEX-II CCD'
_diffrn_measurement_method '\f and \w scans'
_diffrn_radiation_monochromator graphite
_diffrn_radiation_probe x-ray
_diffrn_radiation_type MoK\a
_diffrn_radiation_wavelength 0.71073
_diffrn_reflns_av_R_equivalents 0.0388
_diffrn_reflns_av_unetI/netI 0.1119
_diffrn_reflns_Laue_measured_fraction_full 0.980
_diffrn_reflns_Laue_measured_fraction_max 0.973
_diffrn_reflns_limit_h_max 15
_diffrn_reflns_limit_h_min -12
_diffrn_reflns_limit_k_max 16
_diffrn_reflns_limit_k_min -16
_diffrn_reflns_limit_l_max 30
_diffrn_reflns_limit_l_min -30
_diffrn_reflns_number 21198
_diffrn_reflns_point_group_measured_fraction_full 0.980
_diffrn_reflns_point_group_measured_fraction_max 0.973
_diffrn_reflns_theta_full 25.242
_diffrn_reflns_theta_max 26.433
_diffrn_reflns_theta_min 1.647
_diffrn_source 'microfocus sealed X-ray tube'
_diffrn_source_type 'Incoatec I\ms'
_diffrn_standards_number 0
_exptl_absorpt_coefficient_mu 1.518
_exptl_absorpt_correction_T_max 0.7454
_exptl_absorpt_correction_T_min 0.6057
_exptl_absorpt_correction_type multi-scan
_exptl_absorpt_process_details
'SADABS-2008/1 (Bruker,2008) was used for absorption correction. wR2(int) was 0.1072 before and 0.0427 after correction. The Ratio of minimum to maximum transmission is 0.8126. The \l/2 correction factor is 0.0015.'
_exptl_crystal_colour orange
_exptl_crystal_colour_primary orange
_exptl_crystal_density_diffrn 1.597
_exptl_crystal_description block
_exptl_crystal_F_000 1868
_exptl_crystal_size_max 0.15
_exptl_crystal_size_mid 0.14
_exptl_crystal_size_min 0.11
_refine_diff_density_max 1.367
_refine_diff_density_min -0.752
_refine_diff_density_rms 0.116
_refine_ls_extinction_method none
_refine_ls_goodness_of_fit_ref 0.927
_refine_ls_hydrogen_treatment constr
_refine_ls_matrix_type full
_refine_ls_number_parameters 1101
_refine_ls_number_reflns 15215
_refine_ls_number_restraints 650
_refine_ls_restrained_S_all 0.957
_refine_ls_R_factor_all 0.1267
_refine_ls_R_factor_gt 0.0615
_refine_ls_shift/su_max 0.000
_refine_ls_shift/su_mean 0.000
_refine_ls_structure_factor_coef Fsqd
_refine_ls_weighting_details 'w=1/[\s^2^(Fo^2^)+(0.0752P)^2^] where P=(Fo^2^+2Fc^2^)/3'
_refine_ls_weighting_scheme calc
_refine_ls_wR_factor_gt 0.1445
_refine_ls_wR_factor_ref 0.1746
_reflns_Friedel_coverage 0.000
_reflns_number_gt 7660
_reflns_number_total 15215
_reflns_threshold_expression 'I > 2\s(I)'
_cod_data_source_file d1nj05218g2.cif
_cod_data_source_block compound1
_cod_depositor_comments 'Adding full bibliography for 7061123.cif.'
_cod_original_formula_sum 'C78.20 H71.55 Cl5.55 N4.45 O18.45 Zn4'
_cod_database_code 7061123
_shelx_shelxl_version_number 2018/3
_shelx_space_group_comment
;
The symmetry employed for this shelxl refinement is uniquely defined
by the following loop, which should always be used as a source of
symmetry information in preference to the above space-group names.
They are only intended as comments.
;
_olex2_refinement_description
;
1. Fixed Uiso
 At 1.2 times of:
  All C(H) groups, All C(H,H) groups, All O(H) groups
 At 1.5 times of:
  All C(H,H,H) groups
2. Restrained distances
 C30-C29 = C30-C29A
 1.5 with sigma of 0.01
 C17-C16 = C16-C15 = C64-C63 = C65-C64
 1.5 with sigma of 0.01
 O5-C29 = O5-C29A = O19-C29A = O17-C29
 1.22 with sigma of 0.01
 C48-C46 = C47-C46
 1.43 with sigma of 0.01
 Zn4-O21 = Zn4-O6 = Zn3-O22 = Zn3-O18
 2 with sigma of 0.01
 Cl5-C47
 1.7 with sigma of 0.01
 C28-C26 = C27-C26
 1.43 with sigma of 0.01
 Cl1-C27
 1.7 with sigma of 0.01
 O22-O20 = O20-O21
 2.4 with sigma of 0.01
 O25-N6
 1.2 with sigma of 0.01
 O20-N5
 1.2 with sigma of 0.01
 O22-O21
 2.2 with sigma of 0.01
 Zn1-O3 = Zn1-O23 = Zn2-O14 = Zn2-O24
 2 with sigma of 0.01
 O24-O25 = O25-O23
 2.3 with sigma of 0.01
 C45-C46 = N5-O20
 1.45 with sigma of 0.01
 O6-C45 = O18-C45 = O22-N5 = O21-N5
 1.2 with sigma of 0.01
 C26-C25 = O25-N6
 1.46 with sigma of 0.01
 O14-C25 = O24-N6 = O3-C25 = O23-N6
 1.2 with sigma of 0.01
3. Restrained planarity
 O5, O17, C29, C30
 with sigma of 0.01
 O5, O19, C29A, C30
 with sigma of 0.01
 O20, O21, O22, N5
 with sigma of 0.01
 O20, O20_$5, N5, N5_$5
 with sigma of 0.01
 O23, O24, O25, N6
 with sigma of 0.01
 O6, O18, C45, C46
 with sigma of 0.01
 C45, C46, C47, C48
 with sigma of 0.01
 C25, C26, C27, C28
 with sigma of 0.01
 Cl1, C25, C26, C27, C28
 with sigma of 0.01
 O3, O14, C25, C26
 with sigma of 0.01
4. Uiso/Uaniso restraints and constraints
O5 \\sim O17 \\sim O19 \\sim C29 \\sim C29A: within 2A with sigma of 0.01 and
sigma for terminal atoms of 0.02
Cl5 \\sim O6 \\sim O18 \\sim O20 \\sim O21 \\sim O22 \\sim N5 \\sim C45 \\sim
C46 \\sim C47 \\sim C48: within 2A with sigma of 0.01 and sigma for terminal
atoms of 0.02
Cl1 \\sim O3 \\sim O14 \\sim O23 \\sim O24 \\sim O25 \\sim N6 \\sim C25 \\sim
C26 \\sim C27 \\sim C28: within 2A with sigma of 0.01 and sigma for terminal
atoms of 0.02
Uanis(O5) \\sim Ueq, Uanis(O17) \\sim Ueq, Uanis(C29) \\sim Ueq, Uanis(C29A)
\\sim Ueq, Uanis(O19) \\sim Ueq: with sigma of 0.01 and sigma for terminal
atoms of 0.02
Uanis(O18) \\sim Ueq, Uanis(C45) \\sim Ueq, Uanis(O17) \\sim Ueq: with sigma of
0.01 and sigma for terminal atoms of 0.02
Uanis(O6) \\sim Ueq, Uanis(O18) \\sim Ueq, Uanis(C45) \\sim Ueq, Uanis(C46)
\\sim Ueq, Uanis(C47) \\sim Ueq, Uanis(C48) \\sim Ueq, Uanis(Cl5) \\sim Ueq,
Uanis(O20) \\sim Ueq, Uanis(O21) \\sim Ueq, Uanis(O22) \\sim Ueq, Uanis(N5)
\\sim Ueq: with sigma of 0.01 and sigma for terminal atoms of 0.02
Uanis(Cl1) \\sim Ueq, Uanis(O14) \\sim Ueq, Uanis(C25) \\sim Ueq, Uanis(C26)
\\sim Ueq, Uanis(C28) \\sim Ueq, Uanis(C27) \\sim Ueq, Uanis(O24) \\sim Ueq,
Uanis(N6) \\sim Ueq, Uanis(O25) \\sim Ueq, Uanis(O3) \\sim Ueq, Uanis(O23)
\\sim Ueq: with sigma of 0.01 and sigma for terminal atoms of 0.02
5. Rigid body (RIGU) restrains
 O5, O17, O19, C29, C29A
 with sigma for 1-2 distances of 0.01 and sigma for 1-3 distances of 0.01
 Cl5, O6, O18, O20, O21, O22, N5, C45, C46, C47, C48
 with sigma for 1-2 distances of 0.01 and sigma for 1-3 distances of 0.01
 Cl1, O3, O14, O23, O24, O25, N6, C25, C26, C27, C28
 with sigma for 1-2 distances of 0.01 and sigma for 1-3 distances of 0.01
6. Others
 Sof(O19)=Sof(O20)=Sof(O21)=Sof(O22)=Sof(N5)=Sof(C29A)=1-FVAR(1)
 Sof(Cl5)=Sof(O6)=Sof(O17)=Sof(O18)=Sof(C29)=Sof(C45)=Sof(C46)=Sof(C47)=
 Sof(C48)=Sof(H48)=FVAR(1)
 Sof(O23)=Sof(O24)=Sof(O25)=Sof(N6)=1-FVAR(2)
 Sof(Cl1)=Sof(O3)=Sof(O14)=Sof(C25)=Sof(C26)=Sof(C27)=Sof(C28)=Sof(H28)=FVAR(2)
7.a Riding coordinates:
 C17(H17A,H17B,H17C), C65(H65A,H65B,H65C), C76(H76A,H76B,H76C), C80(H80A,H80B,
 H80C)
7.b Ternary CH refined with riding coordinates:
 O1(H1), O2(H2)
7.c Secondary CH2 refined with riding coordinates:
 C14(H14A,H14B), C15(H15A,H15B), C16(H16A,H16B), C62(H62A,H62B), C63(H63A,
 H63B), C64(H64A,H64B), C73(H73A,H73B), C74(H74A,H74B), C75(H75A,H75B),
 C77(H77A,H77B), C78(H78A,H78B), C79(H79A,H79B)
7.d Aromatic/amide H refined with riding coordinates:
 C1(H1A), C2(H2A), C4(H4), C5(H5), C6(H6), C7(H7), C10(H10), C13(H13),
 C18(H18), C19(H19), C21(H21), C22(H22), C23(H23), C24(H24), C28(H28), C32(H32),
  C35(H35), C40(H40), C43(H43), C48(H48), C49(H49), C50(H50), C52(H52),
 C53(H53), C54(H54), C55(H55), C58(H58), C61(H61), C66(H66), C67(H67), C69(H69),
  C70(H70), C71(H71), C72(H72)
;
_olex2_submission_special_instructions 'No special instructions were received'

loop_
_space_group_symop_operation_xyz
'x, y, z'
'-x, -y, -z'

loop_
_atom_site_label
_atom_site_type_symbol
_atom_site_fract_x
_atom_site_fract_y
_atom_site_fract_z
_atom_site_U_iso_or_equiv
_atom_site_adp_type
_atom_site_occupancy
_atom_site_site_symmetry_order
_atom_site_calc_flag
_atom_site_refinement_flags_posn
_atom_site_refinement_flags_adp
_atom_site_refinement_flags_occupancy
_atom_site_disorder_assembly
_atom_site_disorder_group
Zn1 Zn 0.73190(5) 0.43573(5) 0.46105(3) 0.02496(18) Uani 1 1 d D . . . .
Zn2 Zn 0.94948(6) 0.36811(5) 0.50957(3) 0.03002(19) Uani 1 1 d D . . . .
Zn3 Zn 0.44416(6) 0.37023(6) 0.01874(3) 0.03032(19) Uani 1 1 d D . . . .
Zn4 Zn 0.23036(5) 0.42601(5) -0.05131(3) 0.02682(18) Uani 1 1 d D . . . .
Cl1 Cl 0.74907(16) 0.04393(15) 0.55746(9) 0.0403(7) Uani 0.795(5) 1 d D U P A 1
Cl2 Cl 0.43464(15) 0.53720(15) 0.22058(7) 0.0480(5) Uani 1 1 d . . . . .
Cl3 Cl -0.08701(15) 0.48921(15) -0.29287(7) 0.0506(5) Uani 1 1 d . . . . .
Cl4 Cl 0.24441(14) 0.24723(14) -0.25109(7) 0.0428(4) Uani 1 1 d . . . . .
Cl5 Cl 0.25627(17) 0.02771(17) 0.02728(11) 0.0526(9) Uani 0.755(5) 1 d D U P B 1
Cl6 Cl 0.76425(13) 0.29189(13) 0.25705(6) 0.0366(4) Uani 1 1 d . . . . .
O1 O 0.3937(3) 0.4623(3) -0.03146(14) 0.0238(9) Uani 1 1 d . . . . .
H1 H 0.409308 0.435743 -0.066802 0.029 Uiso 1 1 calc R . . . .
O2 O 0.8962(3) 0.4718(3) 0.46959(15) 0.0251(9) Uani 1 1 d . . . . .
H2 H 0.906198 0.455620 0.430950 0.030 Uiso 1 1 calc R . . . .
O3 O 0.6342(6) 0.2865(5) 0.4783(5) 0.0299(16) Uani 0.795(5) 1 d D U P A 1
O4 O 0.4251(3) 0.9745(3) 0.71080(16) 0.0342(10) Uani 1 1 d . . . . .
O5 O 0.6681(3) 0.4628(3) 0.38732(16) 0.0331(10) Uani 1 1 d D U . . .
O6 O 0.1366(7) 0.2795(5) -0.0277(3) 0.0274(18) Uani 0.755(5) 1 d D U P B 1
O7 O 0.5072(3) 0.3378(3) 0.09284(16) 0.0373(11) Uani 1 1 d . . . . .
O8 O 0.1597(3) 0.4419(3) -0.12489(17) 0.0349(10) Uani 1 1 d . . . . .
O9 O 0.4450(3) 0.4653(3) 0.10799(16) 0.0379(11) Uani 1 1 d . . . . .
O10 O -0.0691(3) 0.9894(3) 0.18690(17) 0.0389(11) Uani 1 1 d . . . . .
O11 O 0.7200(3) 0.7782(3) 0.78655(17) 0.0379(11) Uani 1 1 d . . . . .
O12 O 0.2464(4) 0.8138(3) 0.25866(18) 0.0455(12) Uani 1 1 d . . . . .
O13 O 0.0127(4) 0.3125(3) -0.42088(18) 0.0434(11) Uani 1 1 d . . . . .
O14 O 0.7843(5) 0.2352(6) 0.4970(4) 0.0369(19) Uani 0.795(5) 1 d D U P A 1
O15 O 0.2544(4) 0.3410(4) -0.14172(17) 0.0506(13) Uani 1 1 d . . . . .
O16 O -0.0803(4) 0.4133(4) -0.40302(17) 0.0487(13) Uani 1 1 d . . . . .
O17 O 0.7903(6) 0.3964(6) 0.3629(3) 0.051(2) Uani 0.755(5) 1 d D U P A 1
O18 O 0.2800(5) 0.2490(6) 0.0236(3) 0.0337(18) Uani 0.755(5) 1 d D U P B 1
O19 O 0.7357(14) 0.3473(13) 0.3698(8) 0.028(3) Uani 0.245(5) 1 d D U P A 2
O20 O 0.1012(13) 0.1165(12) 0.0167(9) 0.058(5) Uani 0.245(5) 1 d D U P B 2
O21 O 0.143(2) 0.2912(14) -0.0146(11) 0.032(3) Uani 0.245(5) 1 d D U P B 2
O22 O 0.2871(12) 0.2457(18) 0.0087(11) 0.037(3) Uani 0.245(5) 1 d D U P B 2
O23 O 0.653(3) 0.2865(18) 0.485(2) 0.036(3) Uani 0.205(5) 1 d D U P A 2
O24 O 0.7875(16) 0.250(2) 0.507(2) 0.040(3) Uani 0.205(5) 1 d D U P A 2
O25 O 0.6085(14) 0.1098(12) 0.5030(10) 0.046(5) Uani 0.205(5) 1 d D U P A 2
N1 N 0.0043(4) 1.2903(4) 0.45105(19) 0.0267(11) Uani 1 1 d . . . . .
N2 N 0.1971(4) 0.5294(4) -0.0025(2) 0.0298(12) Uani 1 1 d . . . . .
N3 N 0.4958(4) 1.2816(4) 0.9668(2) 0.0299(12) Uani 1 1 d . . . . .
N4 N 0.6974(4) 0.5298(3) 0.5150(2) 0.0250(11) Uani 1 1 d . . . . .
N5 N 0.1760(14) 0.2169(13) 0.0037(6) 0.034(3) Uani 0.245(5) 1 d D U P B 2
N6 N 0.6818(17) 0.2126(16) 0.4984(11) 0.036(3) Uani 0.205(5) 1 d D U P A 2
C1 C 0.5498(5) 1.2204(5) 0.9897(3) 0.0403(17) Uani 1 1 d . . . . .
H1A H 0.568993 1.224720 1.028650 0.048 Uiso 1 1 calc R . . . .
C2 C 0.5775(5) 1.1519(5) 0.9575(3) 0.0397(17) Uani 1 1 d . . . . .
H2A H 0.616027 1.110291 0.975015 0.048 Uiso 1 1 calc R . . . .
C3 C 0.5513(5) 1.1414(5) 0.9005(3) 0.0312(14) Uani 1 1 d . . . . .
C4 C 0.4998(5) 1.2093(5) 0.8773(3) 0.0386(16) Uani 1 1 d . . . . .
H4 H 0.483900 1.209648 0.838322 0.046 Uiso 1 1 calc R . . . .
C5 C 0.4727(5) 1.2753(5) 0.9113(3) 0.0343(15) Uani 1 1 d . . . . .
H5 H 0.435509 1.318797 0.894859 0.041 Uiso 1 1 calc R . . . .
C6 C 0.5764(5) 1.0655(5) 0.8683(3) 0.0332(15) Uani 1 1 d . . . . .
H6 H 0.626596 1.035120 0.886114 0.040 Uiso 1 1 calc R . . . .
C7 C 0.5349(4) 1.0341(4) 0.8154(2) 0.0291(14) Uani 1 1 d . . . . .
H7 H 0.487520 1.067473 0.797708 0.035 Uiso 1 1 calc R . . . .
C8 C 0.5546(4) 0.9535(4) 0.7816(2) 0.0268(13) Uani 1 1 d . . . . .
C9 C 0.5004(5) 0.9264(4) 0.7273(2) 0.0280(14) Uani 1 1 d . . . . .
C10 C 0.5239(4) 0.8571(4) 0.6930(2) 0.0277(14) Uani 1 1 d . . . . .
H10 H 0.487579 0.841253 0.655861 0.033 Uiso 1 1 calc R . . . .
C11 C 0.6015(5) 0.8098(4) 0.7130(2) 0.0262(13) Uani 1 1 d . . . . .
C12 C 0.6515(4) 0.8331(5) 0.7680(3) 0.0303(14) Uani 1 1 d . . . . .
C13 C 0.6291(5) 0.9041(5) 0.8015(3) 0.0320(15) Uani 1 1 d . . . . .
H13 H 0.665053 0.919604 0.838683 0.038 Uiso 1 1 calc R . . . .
C14 C 0.7747(5) 0.7994(5) 0.8422(2) 0.0386(16) Uani 1 1 d . . . . .
H14A H 0.717000 0.792325 0.867569 0.046 Uiso 1 1 calc R . . . .
H14B H 0.834827 0.873890 0.847421 0.046 Uiso 1 1 calc R . . . .
C15 C 0.8299(6) 0.7173(7) 0.8547(3) 0.061(2) Uani 1 1 d D . . . .
H15A H 0.876718 0.737750 0.891585 0.074 Uiso 1 1 calc R . . . .
H15B H 0.767215 0.645299 0.856699 0.074 Uiso 1 1 calc R . . . .
C16 C 0.9032(6) 0.7081(6) 0.8149(3) 0.064(2) Uani 1 1 d D . . . .
H16A H 0.959221 0.780963 0.808118 0.077 Uiso 1 1 calc R . . . .
H16B H 0.855021 0.674376 0.779431 0.077 Uiso 1 1 calc R . . . .
C17 C 0.9680(6) 0.6394(6) 0.8371(3) 0.064(2) Uani 1 1 d D . . . .
H17A H 1.024998 0.643507 0.812447 0.096 Uiso 1 1 d R . . . .
H17B H 0.913918 0.564027 0.838067 0.096 Uiso 1 1 d R . . . .
H17C H 1.007828 0.666977 0.874407 0.096 Uiso 1 1 d R . . . .
C18 C 0.6350(4) 0.7427(4) 0.6776(2) 0.0274(14) Uani 1 1 d . . . . .
H18 H 0.689442 0.715652 0.693987 0.033 Uiso 1 1 calc R . . . .
C19 C 0.5966(5) 0.7158(4) 0.6247(3) 0.0297(14) Uani 1 1 d . . . . .
H19 H 0.540379 0.741089 0.608651 0.036 Uiso 1 1 calc R . . . .
C20 C 0.6316(4) 0.6515(4) 0.5886(2) 0.0242(13) Uani 1 1 d . . . . .
C21 C 0.6982(5) 0.5925(4) 0.6071(2) 0.0292(14) Uani 1 1 d . . . . .
H21 H 0.722170 0.593250 0.645528 0.035 Uiso 1 1 calc R . . . .
C22 C 0.7286(5) 0.5343(4) 0.5705(2) 0.0307(14) Uani 1 1 d . . . . .
H22 H 0.773396 0.495377 0.584271 0.037 Uiso 1 1 calc R . . . .
C23 C 0.6351(5) 0.5867(5) 0.4966(2) 0.0312(14) Uani 1 1 d . . . . .
H23 H 0.613787 0.586162 0.457963 0.037 Uiso 1 1 calc R . . . .
C24 C 0.6013(5) 0.6456(4) 0.5316(3) 0.0324(15) Uani 1 1 d . . . . .
H24 H 0.555925 0.683257 0.516685 0.039 Uiso 1 1 calc R . . . .
C25 C 0.6786(7) 0.2195(6) 0.4901(3) 0.0315(16) Uani 0.795(5) 1 d D U P A 1
C26 C 0.5888(6) 0.1068(6) 0.4961(2) 0.0347(19) Uani 0.795(5) 1 d D U P A 1
C27 C 0.6126(5) 0.0237(5) 0.52525(19) 0.0259(16) Uani 0.795(5) 1 d D U P A 1
C28 C 0.4740(5) 0.0776(5) 0.4725(3) 0.0253(16) Uani 0.795(5) 1 d D U P A 1
H28 H 0.454195 0.130603 0.453768 0.030 Uiso 0.795(5) 1 calc R . P A 1
C29 C 0.7098(5) 0.4257(3) 0.3525(3) 0.0292(17) Uani 0.755(5) 1 d D U P A 1
C29A C 0.6888(7) 0.4074(7) 0.3534(4) 0.030(3) Uani 0.245(5) 1 d D U P A 2
C30 C 0.6543(4) 0.4178(4) 0.2936(2) 0.0243(13) Uani 1 1 d D . . . .
C31 C 0.6732(4) 0.3620(4) 0.2501(2) 0.0240(13) Uani 1 1 d . . . . .
C32 C 0.6185(5) 0.3583(4) 0.1972(2) 0.0279(14) Uani 1 1 d . . . . .
H32 H 0.631614 0.317837 0.168579 0.033 Uiso 1 1 calc R . . . .
C33 C 0.5453(4) 0.4113(4) 0.1845(2) 0.0246(13) Uani 1 1 d . . . . .
C34 C 0.5266(5) 0.4690(4) 0.2282(2) 0.0277(14) Uani 1 1 d . . . . .
C35 C 0.5797(5) 0.4701(4) 0.2811(2) 0.0286(14) Uani 1 1 d . . . . .
H35 H 0.564610 0.508133 0.310120 0.034 Uiso 1 1 calc R . . . .
C36 C 0.4942(5) 0.4044(5) 0.1254(3) 0.0311(14) Uani 1 1 d . . . . .
C37 C 0.1875(5) 0.3864(5) -0.1574(3) 0.0332(15) Uani 1 1 d . . . . .
C38 C 0.1332(5) 0.3732(5) -0.2173(2) 0.0277(14) Uani 1 1 d . . . . .
C39 C 0.1529(5) 0.3159(5) -0.2601(2) 0.0289(14) Uani 1 1 d . . . . .
C40 C 0.1009(5) 0.3125(5) -0.3129(2) 0.0328(15) Uani 1 1 d . . . . .
H40 H 0.116085 0.273017 -0.341236 0.039 Uiso 1 1 calc R . . . .
C41 C 0.0257(5) 0.3652(5) -0.3267(3) 0.0320(15) Uani 1 1 d . . . . .
C42 C 0.0055(5) 0.4208(5) -0.2835(3) 0.0320(15) Uani 1 1 d . . . . .
C43 C 0.0579(5) 0.4247(5) -0.2302(2) 0.0317(14) Uani 1 1 d . . . . .
H43 H 0.042109 0.463321 -0.201660 0.038 Uiso 1 1 calc R . . . .
C44 C -0.0195(5) 0.3618(5) -0.3868(3) 0.0358(16) Uani 1 1 d . . . . .
C45 C 0.1790(7) 0.2233(6) -0.0008(2) 0.0320(17) Uani 0.755(5) 1 d D U P B 1
C46 C 0.0904(7) 0.1086(6) 0.00059(19) 0.032(2) Uani 0.755(5) 1 d D U P B 1
C47 C 0.1164(5) 0.0176(6) 0.0132(3) 0.0308(18) Uani 0.755(5) 1 d D U P B 1
C48 C -0.0297(6) 0.0851(6) -0.0111(3) 0.0327(19) Uani 0.755(5) 1 d D U P B 1
H48 H -0.052269 0.143804 -0.018087 0.039 Uiso 0.755(5) 1 calc R . P B 1
C49 C 0.2330(5) 0.5430(4) 0.0517(3) 0.0318(14) Uani 1 1 d . . . . .
H49 H 0.279798 0.506674 0.066681 0.038 Uiso 1 1 calc R . . . .
C50 C 0.2058(5) 0.6063(5) 0.0864(3) 0.0343(15) Uani 1 1 d . . . . .
H50 H 0.234189 0.613507 0.124611 0.041 Uiso 1 1 calc R . . . .
C51 C 0.1365(5) 0.6611(4) 0.0666(3) 0.0310(15) Uani 1 1 d . . . . .
C52 C 0.0982(5) 0.6444(5) 0.0106(3) 0.0324(15) Uani 1 1 d . . . . .
H52 H 0.049385 0.677954 -0.005332 0.039 Uiso 1 1 calc R . . . .
C53 C 0.1289(5) 0.5817(4) -0.0217(3) 0.0309(14) Uani 1 1 d . . . . .
H53 H 0.101522 0.573369 -0.060110 0.037 Uiso 1 1 calc R . . . .
C54 C 0.1037(5) 0.7289(5) 0.1016(3) 0.0344(15) Uani 1 1 d . . . . .
H54 H 0.043965 0.749934 0.085703 0.041 Uiso 1 1 calc R . . . .
C55 C 0.1477(5) 0.7646(4) 0.1530(3) 0.0338(15) Uani 1 1 d . . . . .
H55 H 0.206276 0.741964 0.168864 0.041 Uiso 1 1 calc R . . . .
C56 C 0.1178(5) 0.8343(4) 0.1886(3) 0.0307(15) Uani 1 1 d . . . . .
C57 C 0.1706(5) 0.8625(5) 0.2429(3) 0.0372(16) Uani 1 1 d . . . . .
C58 C 0.1442(5) 0.9288(5) 0.2771(3) 0.0330(15) Uani 1 1 d . . . . .
H58 H 0.179463 0.943521 0.314460 0.040 Uiso 1 1 calc R . . . .
C59 C 0.0664(5) 0.9748(4) 0.2579(3) 0.0296(14) Uani 1 1 d . . . . .
C60 C 0.0092(5) 0.9452(5) 0.2038(3) 0.0313(15) Uani 1 1 d . . . . .
C61 C 0.0367(5) 0.8788(4) 0.1694(3) 0.0313(14) Uani 1 1 d . . . . .
H61 H 0.000409 0.862803 0.132215 0.038 Uiso 1 1 calc R . . . .
C62 C -0.1423(5) 0.9479(5) 0.1366(3) 0.0428(17) Uani 1 1 d . . . . .
H62A H -0.180889 0.868240 0.136759 0.051 Uiso 1 1 calc R . . . .
H62B H -0.095646 0.965459 0.105576 0.051 Uiso 1 1 calc R . . . .
C63 C -0.2317(6) 0.9954(6) 0.1288(3) 0.067(2) Uani 1 1 d D . . . .
H63A H -0.282604 0.962274 0.093868 0.080 Uiso 1 1 calc R . . . .
H63B H -0.279966 0.972566 0.159058 0.080 Uiso 1 1 calc R . . . .
C64 C -0.1933(6) 1.1112(6) 0.1270(4) 0.084(3) Uani 1 1 d D . . . .
H64A H -0.138368 1.136120 0.099555 0.101 Uiso 1 1 calc R . . . .
H64B H -0.150727 1.145007 0.163548 0.101 Uiso 1 1 calc R . . . .
C65 C -0.2898(6) 1.1511(6) 0.1125(3) 0.061(2) Uani 1 1 d D . . . .
H65A H -0.341426 1.108846 0.079985 0.091 Uiso 1 1 d R . . . .
H65B H -0.256396 1.227646 0.104685 0.091 Uiso 1 1 d R . . . .
H65C H -0.333706 1.142266 0.143855 0.091 Uiso 1 1 d R . . . .
C66 C 0.0399(5) 1.0495(5) 0.2926(2) 0.0310(14) Uani 1 1 d . . . . .
H66 H -0.017604 1.073360 0.276794 0.037 Uiso 1 1 calc R . . . .
C67 C 0.0876(5) 1.0869(4) 0.3434(3) 0.0311(14) Uani 1 1 d . . . . .
H67 H 0.147458 1.065565 0.358684 0.037 Uiso 1 1 calc R . . . .
C68 C 0.0579(4) 1.1582(4) 0.3788(2) 0.0260(13) Uani 1 1 d . . . . .
C69 C 0.0927(5) 1.1675(4) 0.4353(2) 0.0305(14) Uani 1 1 d . . . . .
H69 H 0.137151 1.129091 0.450316 0.037 Uiso 1 1 calc R . . . .
C70 C 0.0642(5) 1.2309(4) 0.4698(2) 0.0288(14) Uani 1 1 d . . . . .
H70 H 0.087243 1.233225 0.508389 0.035 Uiso 1 1 calc R . . . .
C71 C -0.0274(5) 1.2843(4) 0.3965(3) 0.0315(15) Uani 1 1 d . . . . .
H71 H -0.069607 1.325414 0.382398 0.038 Uiso 1 1 calc R . . . .
C72 C -0.0016(5) 1.2208(5) 0.3595(3) 0.0318(14) Uani 1 1 d . . . . .
H72 H -0.024595 1.220272 0.320981 0.038 Uiso 1 1 calc R . . . .
C73 C 0.2936(5) 0.8233(5) 0.3156(3) 0.0393(16) Uani 1 1 d . . . . .
H73A H 0.231396 0.790892 0.339035 0.047 Uiso 1 1 calc R . . . .
H73B H 0.338332 0.900029 0.328430 0.047 Uiso 1 1 calc R . . . .
C74 C 0.3738(5) 0.7599(5) 0.3174(3) 0.0425(17) Uani 1 1 d . . . . .
H74A H 0.329086 0.685584 0.300888 0.051 Uiso 1 1 calc R . . . .
H74B H 0.437790 0.796011 0.295525 0.051 Uiso 1 1 calc R . . . .
C75 C 0.4211(7) 0.7554(6) 0.3742(3) 0.062(2) Uani 1 1 d . . . . .
H75A H 0.357057 0.718824 0.396073 0.075 Uiso 1 1 calc R . . . .
H75B H 0.465197 0.829780 0.390881 0.075 Uiso 1 1 calc R . . . .
C76 C 0.5024(6) 0.6927(6) 0.3761(3) 0.073(3) Uani 1 1 d . . . . .
H76A H 0.484536 0.646702 0.342165 0.109 Uiso 1 1 d R . . . .
H76B H 0.491306 0.647702 0.407995 0.109 Uiso 1 1 d R . . . .
H76C H 0.582876 0.745062 0.379635 0.109 Uiso 1 1 d R . . . .
C77 C 0.3662(5) 0.9524(5) 0.6551(2) 0.0323(15) Uani 1 1 d . . . . .
H77A H 0.318838 0.874011 0.647888 0.039 Uiso 1 1 calc R . . . .
H77B H 0.422915 0.975399 0.628331 0.039 Uiso 1 1 calc R . . . .
C78 C 0.2901(5) 1.0153(5) 0.6497(2) 0.0360(15) Uani 1 1 d . . . . .
H78A H 0.225996 0.982608 0.671962 0.043 Uiso 1 1 calc R . . . .
H78B H 0.336013 1.090366 0.664936 0.043 Uiso 1 1 calc R . . . .
C79 C 0.2406(6) 1.0180(6) 0.5916(3) 0.0454(18) Uani 1 1 d . . . . .
H79A H 0.189191 0.943502 0.577349 0.054 Uiso 1 1 calc R . . . .
H79B H 0.304303 1.044956 0.568625 0.054 Uiso 1 1 calc R . . . .
C80 C 0.1714(6) 1.0903(6) 0.5861(3) 0.055(2) Uani 1 1 d . . . . .
H80A H 0.134175 1.084243 0.547982 0.083 Uiso 1 1 d R . . . .
H80B H 0.224095 1.165693 0.596102 0.083 Uiso 1 1 d R . . . .
H80C H 0.112185 1.067333 0.611032 0.083 Uiso 1 1 d R . . . .

loop_
_atom_site_aniso_label
_atom_site_aniso_U_11
_atom_site_aniso_U_22
_atom_site_aniso_U_33
_atom_site_aniso_U_23
_atom_site_aniso_U_13
_atom_site_aniso_U_12
Zn1 0.0290(4) 0.0243(4) 0.0259(4) -0.0003(3) -0.0034(3) 0.0172(3)
Zn2 0.0391(4) 0.0337(4) 0.0269(4) 0.0024(3) -0.0025(3) 0.0265(3)
Zn3 0.0432(4) 0.0359(4) 0.0222(4) -0.0030(3) -0.0059(3) 0.0298(3)
Zn4 0.0279(4) 0.0259(4) 0.0302(4) 0.0007(3) -0.0041(3) 0.0166(3)
Cl1 0.0379(12) 0.0316(11) 0.0507(15) 0.0104(10) -0.0079(9) 0.0164(9)
Cl2 0.0583(11) 0.0651(12) 0.0392(11) -0.0019(9) -0.0078(8) 0.0483(10)
Cl3 0.0616(11) 0.0640(12) 0.0433(11) 0.0010(9) -0.0087(9) 0.0475(10)
Cl4 0.0506(10) 0.0548(11) 0.0377(10) 0.0067(8) 0.0021(8) 0.0375(8)
Cl5 0.0349(13) 0.0363(13) 0.089(2) 0.0080(12) -0.0058(11) 0.0200(10)
Cl6 0.0424(9) 0.0492(10) 0.0298(9) 0.0010(7) -0.0032(7) 0.0327(8)
O1 0.028(2) 0.032(2) 0.017(2) -0.0060(17) -0.0064(16) 0.0201(17)
O2 0.028(2) 0.029(2) 0.021(2) -0.0043(17) -0.0057(16) 0.0168(17)
O3 0.032(3) 0.024(2) 0.041(4) 0.007(2) 0.002(3) 0.019(2)
O4 0.045(2) 0.035(2) 0.033(3) -0.009(2) -0.004(2) 0.030(2)
O5 0.031(2) 0.045(2) 0.025(2) -0.0053(19) -0.0035(17) 0.0185(18)
O6 0.033(3) 0.026(3) 0.026(4) 0.000(3) -0.003(3) 0.016(2)
O7 0.054(3) 0.044(3) 0.018(2) -0.001(2) -0.007(2) 0.027(2)
O8 0.038(2) 0.043(3) 0.030(3) 0.000(2) -0.0038(19) 0.026(2)
O9 0.039(2) 0.056(3) 0.028(3) 0.010(2) -0.0004(19) 0.030(2)
O10 0.052(3) 0.029(2) 0.042(3) -0.012(2) -0.011(2) 0.029(2)
O11 0.045(3) 0.043(3) 0.037(3) -0.013(2) -0.009(2) 0.034(2)
O12 0.048(3) 0.052(3) 0.047(3) -0.021(2) -0.017(2) 0.039(2)
O13 0.058(3) 0.045(3) 0.031(3) 0.000(2) -0.002(2) 0.027(2)
O14 0.044(3) 0.027(3) 0.048(5) 0.004(3) 0.004(2) 0.023(2)
O15 0.073(3) 0.069(3) 0.027(3) -0.002(2) -0.012(2) 0.052(3)
O16 0.056(3) 0.071(4) 0.033(3) 0.017(2) -0.001(2) 0.041(3)
O17 0.063(4) 0.078(5) 0.028(4) -0.012(4) -0.017(3) 0.053(4)
O18 0.041(3) 0.037(3) 0.020(4) 0.006(3) -0.002(2) 0.014(2)
O19 0.031(6) 0.033(6) 0.024(5) 0.002(5) -0.005(5) 0.019(4)
O20 0.056(7) 0.058(7) 0.046(8) 0.013(7) 0.002(7) 0.008(6)
O21 0.037(5) 0.032(5) 0.029(6) 0.002(5) 0.002(5) 0.017(4)
O22 0.044(5) 0.036(5) 0.032(6) 0.001(5) -0.003(5) 0.018(4)
O23 0.041(5) 0.031(5) 0.038(5) 0.007(4) 0.005(5) 0.016(4)
O24 0.046(5) 0.035(5) 0.042(5) 0.008(5) 0.004(5) 0.019(4)
O25 0.060(8) 0.040(7) 0.040(8) 0.001(7) 0.002(7) 0.022(6)
N1 0.032(3) 0.028(3) 0.026(3) 0.001(2) -0.001(2) 0.020(2)
N2 0.036(3) 0.026(3) 0.033(3) 0.002(2) -0.001(2) 0.020(2)
N3 0.039(3) 0.029(3) 0.027(3) -0.005(2) -0.004(2) 0.022(2)
N4 0.025(2) 0.019(2) 0.030(3) -0.004(2) -0.002(2) 0.009(2)
N5 0.043(4) 0.033(4) 0.026(4) 0.002(4) 0.001(4) 0.017(3)
N6 0.043(4) 0.031(4) 0.037(4) 0.006(4) 0.005(4) 0.019(4)
C1 0.046(4) 0.046(4) 0.039(4) -0.005(3) -0.007(3) 0.033(3)
C2 0.051(4) 0.043(4) 0.036(4) -0.007(3) -0.011(3) 0.035(3)
C3 0.033(3) 0.030(3) 0.034(4) -0.008(3) -0.001(3) 0.017(3)
C4 0.050(4) 0.036(4) 0.031(4) -0.016(3) -0.005(3) 0.022(3)
C5 0.045(4) 0.033(4) 0.032(4) -0.005(3) -0.006(3) 0.027(3)
C6 0.037(3) 0.030(3) 0.039(4) -0.009(3) -0.001(3) 0.022(3)
C7 0.031(3) 0.025(3) 0.035(4) -0.005(3) 0.003(3) 0.015(3)
C8 0.023(3) 0.025(3) 0.033(4) -0.005(3) 0.004(3) 0.009(2)
C9 0.028(3) 0.026(3) 0.036(4) -0.002(3) 0.002(3) 0.017(3)
C10 0.030(3) 0.024(3) 0.028(4) -0.004(3) 0.002(3) 0.010(2)
C11 0.033(3) 0.021(3) 0.026(4) -0.002(3) 0.003(3) 0.012(2)
C12 0.023(3) 0.026(3) 0.043(4) -0.007(3) 0.004(3) 0.011(2)
C13 0.035(3) 0.036(4) 0.032(4) -0.004(3) -0.002(3) 0.022(3)
C14 0.035(4) 0.048(4) 0.036(4) -0.012(3) -0.009(3) 0.024(3)
C15 0.053(5) 0.093(7) 0.054(5) 0.005(5) -0.001(4) 0.048(5)
C16 0.073(5) 0.072(6) 0.057(6) 0.002(4) -0.006(4) 0.042(5)
C17 0.078(5) 0.067(6) 0.070(6) 0.004(4) -0.010(4) 0.057(5)
C18 0.025(3) 0.021(3) 0.034(4) 0.001(3) 0.001(3) 0.009(2)
C19 0.029(3) 0.021(3) 0.041(4) -0.001(3) -0.001(3) 0.014(2)
C20 0.023(3) 0.018(3) 0.031(4) -0.002(3) 0.000(3) 0.008(2)
C21 0.042(3) 0.022(3) 0.024(4) 0.003(3) -0.002(3) 0.014(3)
C22 0.037(3) 0.028(3) 0.035(4) -0.002(3) -0.004(3) 0.023(3)
C23 0.043(4) 0.034(4) 0.024(3) -0.008(3) -0.003(3) 0.024(3)
C24 0.031(3) 0.028(3) 0.040(4) -0.005(3) -0.006(3) 0.016(3)
C25 0.043(3) 0.029(3) 0.031(4) 0.009(3) 0.004(3) 0.023(2)
C26 0.044(3) 0.028(3) 0.037(4) 0.001(3) 0.001(3) 0.022(3)
C27 0.035(3) 0.029(4) 0.019(4) 0.004(3) -0.003(3) 0.021(3)
C28 0.039(4) 0.023(3) 0.020(4) 0.004(3) -0.001(3) 0.021(3)
C29 0.034(3) 0.029(3) 0.025(4) 0.000(3) -0.004(3) 0.015(3)
C29A 0.034(5) 0.035(5) 0.025(5) -0.001(5) -0.003(5) 0.020(4)
C30 0.023(3) 0.029(3) 0.022(3) 0.005(3) -0.002(2) 0.012(2)
C31 0.026(3) 0.031(3) 0.019(3) 0.008(3) -0.002(2) 0.016(2)
C32 0.037(3) 0.029(3) 0.024(4) 0.000(3) 0.001(3) 0.021(3)
C33 0.021(3) 0.029(3) 0.021(3) 0.006(3) -0.004(2) 0.009(2)
C34 0.027(3) 0.028(3) 0.032(4) 0.008(3) 0.003(3) 0.015(3)
C35 0.037(3) 0.030(3) 0.025(4) 0.003(3) 0.000(3) 0.021(3)
C36 0.026(3) 0.032(4) 0.034(4) 0.008(3) 0.003(3) 0.010(3)
C37 0.023(3) 0.036(4) 0.036(4) 0.018(3) -0.003(3) 0.009(3)
C38 0.029(3) 0.028(3) 0.025(4) 0.012(3) -0.002(3) 0.011(3)
C39 0.034(3) 0.028(3) 0.027(4) 0.008(3) 0.005(3) 0.014(3)
C40 0.037(3) 0.037(4) 0.028(4) 0.006(3) 0.003(3) 0.020(3)
C41 0.032(3) 0.033(4) 0.028(4) 0.009(3) -0.004(3) 0.012(3)
C42 0.034(3) 0.036(4) 0.033(4) 0.007(3) 0.000(3) 0.022(3)
C43 0.036(3) 0.038(4) 0.026(4) 0.005(3) 0.000(3) 0.022(3)
C44 0.037(4) 0.040(4) 0.035(4) 0.020(3) 0.007(3) 0.019(3)
C45 0.046(3) 0.030(3) 0.021(3) 0.003(3) 0.002(3) 0.016(3)
C46 0.043(3) 0.032(3) 0.028(4) 0.000(3) 0.002(3) 0.022(3)
C47 0.038(4) 0.026(4) 0.033(4) 0.004(3) 0.002(3) 0.018(3)
C48 0.042(4) 0.032(4) 0.032(4) 0.004(3) 0.002(3) 0.023(3)
C49 0.034(3) 0.027(3) 0.039(4) 0.003(3) 0.001(3) 0.017(3)
C50 0.037(3) 0.034(4) 0.034(4) -0.001(3) 0.004(3) 0.017(3)
C51 0.024(3) 0.023(3) 0.048(4) 0.001(3) 0.006(3) 0.011(2)
C52 0.035(3) 0.032(3) 0.038(4) -0.005(3) -0.005(3) 0.024(3)
C53 0.033(3) 0.026(3) 0.037(4) 0.004(3) -0.001(3) 0.017(3)
C54 0.032(3) 0.029(3) 0.046(4) -0.005(3) 0.000(3) 0.018(3)
C55 0.030(3) 0.023(3) 0.049(5) -0.010(3) 0.003(3) 0.013(3)
C56 0.026(3) 0.021(3) 0.047(4) -0.002(3) 0.002(3) 0.012(2)
C57 0.027(3) 0.031(4) 0.053(5) -0.008(3) -0.007(3) 0.015(3)
C58 0.033(3) 0.033(4) 0.037(4) -0.007(3) 0.001(3) 0.019(3)
C59 0.029(3) 0.024(3) 0.041(4) -0.003(3) 0.005(3) 0.016(3)
C60 0.028(3) 0.026(3) 0.038(4) -0.005(3) -0.001(3) 0.012(3)
C61 0.031(3) 0.022(3) 0.039(4) -0.003(3) 0.001(3) 0.009(3)
C62 0.054(4) 0.040(4) 0.043(5) -0.011(3) -0.009(3) 0.033(3)
C63 0.059(5) 0.058(5) 0.086(7) -0.008(5) -0.021(4) 0.035(4)
C64 0.071(6) 0.058(6) 0.123(8) -0.004(6) -0.030(5) 0.038(5)
C65 0.068(5) 0.050(5) 0.075(6) 0.003(4) -0.011(4) 0.041(4)
C66 0.030(3) 0.031(3) 0.037(4) -0.002(3) 0.002(3) 0.018(3)
C67 0.030(3) 0.029(3) 0.039(4) 0.002(3) 0.001(3) 0.018(3)
C68 0.026(3) 0.020(3) 0.036(4) -0.004(3) 0.002(3) 0.013(2)
C69 0.038(3) 0.027(3) 0.032(4) -0.003(3) -0.003(3) 0.022(3)
C70 0.038(3) 0.027(3) 0.026(4) 0.005(3) -0.001(3) 0.019(3)
C71 0.038(3) 0.030(3) 0.036(4) 0.000(3) -0.001(3) 0.026(3)
C72 0.041(4) 0.029(3) 0.029(4) 0.001(3) -0.003(3) 0.020(3)
C73 0.045(4) 0.033(4) 0.045(5) -0.003(3) -0.003(3) 0.023(3)
C74 0.050(4) 0.035(4) 0.039(4) -0.004(3) -0.006(3) 0.016(3)
C75 0.083(6) 0.043(5) 0.067(6) 0.005(4) 0.000(5) 0.034(4)
C76 0.077(6) 0.071(6) 0.096(7) 0.031(5) 0.015(5) 0.055(5)
C77 0.042(4) 0.029(3) 0.033(4) -0.001(3) 0.003(3) 0.023(3)
C78 0.047(4) 0.039(4) 0.033(4) 0.003(3) -0.001(3) 0.030(3)
C79 0.056(4) 0.053(5) 0.039(4) 0.000(4) 0.002(3) 0.036(4)
C80 0.063(5) 0.060(5) 0.060(5) 0.024(4) 0.016(4) 0.038(4)

loop_
_atom_type_symbol
_atom_type_description
_atom_type_scat_dispersion_real
_atom_type_scat_dispersion_imag
_atom_type_scat_source
C C 0.0030 0.0020 'International Tables Vol C Tables 4.2.6.8 and 6.1.1.4'
H H 0.0000 0.0000 'International Tables Vol C Tables 4.2.6.8 and 6.1.1.4'
Cl Cl 0.1480 0.1590 'International Tables Vol C Tables 4.2.6.8 and 6.1.1.4'
N N 0.0060 0.0030 'International Tables Vol C Tables 4.2.6.8 and 6.1.1.4'
O O 0.0110 0.0060 'International Tables Vol C Tables 4.2.6.8 and 6.1.1.4'
Zn Zn 0.2840 1.4300 'International Tables Vol C Tables 4.2.6.8 and 6.1.1.4'

loop_
_geom_angle_atom_site_label_1
_geom_angle_atom_site_label_2
_geom_angle_atom_site_label_3
_geom_angle
_geom_angle_site_symmetry_1
_geom_angle_site_symmetry_3
_geom_angle_publ_flag
O2 Zn1 Zn2 32.62(11) . . ?
O2 Zn1 O3 115.8(2) . . ?
O2 Zn1 O5 113.98(16) . . ?
O2 Zn1 O19 83.2(4) . . ?
O2 Zn1 O23 108.5(10) . . ?
O2 Zn1 N4 109.33(16) . . ?
O2 Zn1 C29A 99.0(2) . . ?
O3 Zn1 Zn2 83.8(2) . . ?
O3 Zn1 N4 103.6(4) . . ?
O5 Zn1 Zn2 135.47(11) . . ?
O5 Zn1 O3 107.9(3) . . ?
O5 Zn1 O19 54.1(3) . . ?
O5 Zn1 O23 114.8(14) . . ?
O5 Zn1 N4 105.20(17) . . ?
O5 Zn1 C29A 26.6(3) . . ?
O19 Zn1 Zn2 86.0(3) . . ?
O19 Zn1 C29A 27.4(2) . . ?
O23 Zn1 Zn2 76.3(10) . . ?
O23 Zn1 O19 86.2(17) . . ?
O23 Zn1 N4 104.4(16) . . ?
O23 Zn1 C29A 102.3(16) . . ?
N4 Zn1 Zn2 113.58(12) . . ?
N4 Zn1 O19 159.2(3) . . ?
N4 Zn1 C29A 131.8(3) . . ?
C29A Zn1 Zn2 111.3(2) . . ?
Zn1 Zn2 Zn2 70.45(2) . 2_766 ?
O2 Zn2 Zn1 31.44(10) . . ?
O2 Zn2 Zn1 104.90(8) 2_766 . ?
O2 Zn2 Zn2 35.74(8) 2_766 2_766 ?
O2 Zn2 Zn2 41.85(10) . 2_766 ?
O2 Zn2 O2 77.59(13) . 2_766 ?
O2 Zn2 O13 153.63(16) . 1_656 ?
O2 Zn2 O14 95.3(3) . . ?
O2 Zn2 O16 79.19(15) 2_766 1_656 ?
O2 Zn2 O16 96.43(15) . 1_656 ?
O2 Zn2 O24 94.8(13) . . ?
O2 Zn2 N1 106.84(16) . 1_645 ?
O13 Zn2 Zn1 141.33(13) 1_656 . ?
O13 Zn2 Zn2 120.05(12) 1_656 2_766 ?
O13 Zn2 O2 87.06(15) 1_656 2_766 ?
O13 Zn2 O14 95.6(3) 1_656 . ?
O13 Zn2 O16 59.30(15) 1_656 1_656 ?
O13 Zn2 N1 97.40(17) 1_656 1_645 ?
O14 Zn2 Zn1 65.9(3) . . ?
O14 Zn2 Zn2 136.3(3) . 2_766 ?
O14 Zn2 O2 167.8(2) . 2_766 ?
O14 Zn2 O16 92.0(3) . 1_656 ?
O16 Zn2 Zn1 86.50(10) 1_656 . ?
O16 Zn2 Zn2 86.49(12) 1_656 2_766 ?
O24 Zn2 Zn1 64.1(12) . . ?
N1 Zn2 Zn1 114.69(12) 1_645 . ?
N1 Zn2 Zn2 109.20(13) 1_645 2_766 ?
N1 Zn2 O2 103.17(15) 1_645 2_766 ?
N1 Zn2 O14 88.3(3) 1_645 . ?
N1 Zn2 O16 156.61(16) 1_645 1_656 ?
Zn4 Zn3 Zn3 71.13(2) . 2_665 ?
O1 Zn3 Zn3 34.61(8) 2_665 2_665 ?
O1 Zn3 Zn3 42.88(10) . 2_665 ?
O1 Zn3 Zn4 104.98(8) 2_665 . ?
O1 Zn3 Zn4 30.04(10) . . ?
O1 Zn3 O1 77.49(13) . 2_665 ?
O1 Zn3 O7 152.86(16) . . ?
O1 Zn3 O9 70.72(13) 2_665 . ?
O1 Zn3 O9 97.27(13) . . ?
O1 Zn3 O18 97.7(3) . . ?
O1 Zn3 O22 94.1(8) . . ?
O1 Zn3 N3 103.53(17) . 1_544 ?
O1 Zn3 C36 125.21(17) . . ?
O1 Zn3 C36 75.87(15) 2_665 . ?
O7 Zn3 Zn3 117.75(12) . 2_665 ?
O7 Zn3 Zn4 145.18(12) . . ?
O7 Zn3 O1 85.71(15) . 2_665 ?
O7 Zn3 O9 56.69(14) . . ?
O7 Zn3 O18 91.6(2) . . ?
O7 Zn3 O22 99.0(8) . . ?
O7 Zn3 N3 100.77(17) . 1_544 ?
O7 Zn3 C36 28.26(16) . . ?
O9 Zn3 Zn3 81.00(10) . 2_665 ?
O9 Zn3 Zn4 95.07(8) . . ?
O9 Zn3 C36 28.46(14) . . ?
O18 Zn3 Zn3 137.7(3) . 2_665 ?
O18 Zn3 Zn4 67.8(3) . . ?
O18 Zn3 O1 161.6(3) . 2_665 ?
O18 Zn3 O9 92.6(2) . . ?
O18 Zn3 C36 93.3(2) . . ?
O22 Zn3 Zn4 65.3(8) . . ?
O22 Zn3 O9 103.0(8) . . ?
O22 Zn3 C36 103.4(8) . . ?
N3 Zn3 Zn3 106.59(14) 1_544 2_665 ?
N3 Zn3 Zn4 108.78(13) 1_544 . ?
N3 Zn3 O1 102.38(16) 1_544 2_665 ?
N3 Zn3 O9 156.15(15) 1_544 . ?
N3 Zn3 O18 96.0(3) 1_544 . ?
N3 Zn3 C36 128.47(18) 1_544 . ?
C36 Zn3 Zn3 99.52(13) . 2_665 ?
C36 Zn3 Zn4 121.58(13) . . ?
O1 Zn4 Zn3 30.87(11) . . ?
O1 Zn4 O6 111.1(3) . . ?
O1 Zn4 O8 124.10(16) . . ?
O1 Zn4 O15 85.34(14) . . ?
O1 Zn4 O21 108.2(8) . . ?
O1 Zn4 N2 103.92(16) . . ?
O6 Zn4 Zn3 80.7(2) . . ?
O6 Zn4 O15 90.5(3) . . ?
O6 Zn4 N2 104.7(3) . . ?
O8 Zn4 Zn3 144.93(12) . . ?
O8 Zn4 O6 108.0(2) . . ?
O8 Zn4 O15 55.86(14) . . ?
O8 Zn4 O21 116.1(8) . . ?
O8 Zn4 N2 102.95(17) . . ?
O15 Zn4 Zn3 91.02(9) . . ?
O21 Zn4 Zn3 77.3(8) . . ?
O21 Zn4 O15 99.7(9) . . ?
O21 Zn4 N2 96.8(9) . . ?
N2 Zn4 Zn3 107.52(13) . . ?
N2 Zn4 O15 157.52(17) . . ?
Zn3 O1 Zn3 102.51(13) . 2_665 ?
Zn3 O1 H1 98.1 2_665 . ?
Zn3 O1 H1 98.1 . . ?
Zn4 O1 Zn3 119.09(19) . . ?
Zn4 O1 Zn3 132.32(16) . 2_665 ?
Zn4 O1 H1 98.1 . . ?
Zn1 O2 Zn2 115.94(18) . . ?
Zn1 O2 Zn2 131.70(17) . 2_766 ?
Zn1 O2 H2 100.4 . . ?
Zn2 O2 Zn2 102.41(13) . 2_766 ?
Zn2 O2 H2 100.4 2_766 . ?
Zn2 O2 H2 100.4 . . ?
C25 O3 Zn1 120.5(5) . . ?
C9 O4 C77 119.2(4) . . ?
C29 O5 Zn1 106.9(4) . . ?
C29A O5 Zn1 106.8(6) . . ?
C45 O6 Zn4 123.5(5) . . ?
C36 O7 Zn3 102.7(4) . . ?
C37 O8 Zn4 105.1(3) . . ?
C36 O9 Zn3 79.6(4) . . ?
C60 O10 C62 118.1(4) . . ?
C12 O11 C14 118.7(4) . . ?
C57 O12 C73 118.9(5) . . ?
C44 O13 Zn2 95.8(4) . 1_454 ?
C25 O14 Zn2 138.7(6) . . ?
C37 O15 Zn4 76.4(4) . . ?
C44 O16 Zn2 83.9(4) . 1_454 ?
C45 O18 Zn3 136.6(6) . . ?
C29A O19 Zn1 80.1(10) . . ?
N5 O21 Zn4 129.8(14) . . ?
N5 O22 Zn3 146.4(15) . . ?
N6 O23 Zn1 136(2) . . ?
N6 O24 Zn2 155(3) . . ?
C70 N1 Zn2 117.7(4) . 1_465 ?
C71 N1 Zn2 124.7(3) . 1_465 ?
C71 N1 C70 117.0(5) . . ?
C49 N2 Zn4 121.4(4) . . ?
C49 N2 C53 116.2(5) . . ?
C53 N2 Zn4 122.1(4) . . ?
C1 N3 Zn3 118.0(4) . 1_566 ?
C5 N3 Zn3 124.2(4) . 1_566 ?
C5 N3 C1 117.7(5) . . ?
C22 N4 Zn1 123.1(3) . . ?
C23 N4 Zn1 119.6(4) . . ?
C23 N4 C22 117.3(5) . . ?
O21 N5 O20 124.0(9) . . ?
O21 N5 O22 113.2(8) . . ?
O22 N5 O20 122.8(9) . . ?
O23 N6 O24 107(2) . . ?
O23 N6 O25 125.4(13) . . ?
O24 N6 O25 127.2(14) . . ?
N3 C1 H1A 119.5 . . ?
N3 C1 C2 121.1(6) . . ?
C2 C1 H1A 119.5 . . ?
C1 C2 H2A 118.9 . . ?
C1 C2 C3 122.3(5) . . ?
C3 C2 H2A 118.9 . . ?
C2 C3 C4 115.7(5) . . ?
C2 C3 C6 120.9(5) . . ?
C4 C3 C6 123.4(6) . . ?
C3 C4 H4 120.2 . . ?
C5 C4 C3 119.5(6) . . ?
C5 C4 H4 120.2 . . ?
N3 C5 C4 123.6(5) . . ?
N3 C5 H5 118.2 . . ?
C4 C5 H5 118.2 . . ?
C3 C6 H6 117.4 . . ?
C7 C6 C3 125.2(5) . . ?
C7 C6 H6 117.4 . . ?
C6 C7 H7 116.5 . . ?
C6 C7 C8 127.0(5) . . ?
C8 C7 H7 116.5 . . ?
C9 C8 C7 119.9(5) . . ?
C9 C8 C13 117.9(5) . . ?
C13 C8 C7 122.3(5) . . ?
O4 C9 C8 115.2(5) . . ?
O4 C9 C10 123.5(5) . . ?
C10 C9 C8 121.3(5) . . ?
C9 C10 H10 119.8 . . ?
C9 C10 C11 120.4(5) . . ?
C11 C10 H10 119.8 . . ?
C10 C11 C18 122.3(5) . . ?
C12 C11 C10 118.3(5) . . ?
C12 C11 C18 119.4(5) . . ?
O11 C12 C11 115.9(5) . . ?
C13 C12 O11 123.3(5) . . ?
C13 C12 C11 120.7(5) . . ?
C8 C13 H13 119.3 . . ?
C12 C13 C8 121.3(6) . . ?
C12 C13 H13 119.3 . . ?
O11 C14 H14A 110.0 . . ?
O11 C14 H14B 110.0 . . ?
O11 C14 C15 108.3(5) . . ?
H14A C14 H14B 108.4 . . ?
C15 C14 H14A 110.0 . . ?
C15 C14 H14B 110.0 . . ?
C14 C15 H15A 108.5 . . ?
C14 C15 H15B 108.5 . . ?
H15A C15 H15B 107.5 . . ?
C16 C15 C14 115.3(6) . . ?
C16 C15 H15A 108.5 . . ?
C16 C15 H15B 108.5 . . ?
C15 C16 H16A 109.7 . . ?
C15 C16 H16B 109.7 . . ?
C15 C16 C17 109.7(6) . . ?
H16A C16 H16B 108.2 . . ?
C17 C16 H16A 109.7 . . ?
C17 C16 H16B 109.7 . . ?
C16 C17 H17A 108.0 . . ?
C16 C17 H17B 110.2 . . ?
C16 C17 H17C 110.2 . . ?
H17A C17 H17B 109.5 . . ?
H17A C17 H17C 109.4 . . ?
H17B C17 H17C 109.5 . . ?
C11 C18 H18 117.0 . . ?
C19 C18 C11 126.0(5) . . ?
C19 C18 H18 117.0 . . ?
C18 C19 H19 116.8 . . ?
C18 C19 C20 126.5(5) . . ?
C20 C19 H19 116.8 . . ?
C21 C20 C19 124.1(5) . . ?
C24 C20 C19 120.6(5) . . ?
C24 C20 C21 115.3(5) . . ?
C20 C21 H21 119.7 . . ?
C22 C21 C20 120.6(5) . . ?
C22 C21 H21 119.7 . . ?
N4 C22 C21 122.8(5) . . ?
N4 C22 H22 118.6 . . ?
C21 C22 H22 118.6 . . ?
N4 C23 H23 118.8 . . ?
N4 C23 C24 122.3(6) . . ?
C24 C23 H23 118.8 . . ?
C20 C24 H24 119.2 . . ?
C23 C24 C20 121.7(5) . . ?
C23 C24 H24 119.2 . . ?
O3 C25 O14 128.3(7) . . ?
O3 C25 C26 112.7(6) . . ?
O14 C25 C26 119.0(6) . . ?
C27 C26 C25 124.6(6) . . ?
C28 C26 C25 120.2(6) . . ?
C28 C26 C27 115.2(6) . . ?
C26 C27 Cl1 122.4(5) . . ?
C28 C27 Cl1 117.0(5) 2_656 . ?
C28 C27 C26 120.7(5) 2_656 . ?
C26 C28 H28 118.0 . . ?
C27 C28 C26 124.1(6) 2_656 . ?
C27 C28 H28 118.0 2_656 . ?
O5 C29 C30 115.2(5) . . ?
O17 C29 O5 125.1(6) . . ?
O17 C29 C30 119.7(6) . . ?
O5 C29A Zn1 46.5(4) . . ?
O5 C29A C30 117.3(9) . . ?
O19 C29A Zn1 72.4(11) . . ?
O19 C29A O5 118.9(13) . . ?
O19 C29A C30 123.8(12) . . ?
C30 C29A Zn1 163.6(7) . . ?
C31 C30 C29 124.3(5) . . ?
C31 C30 C29A 124.4(6) . . ?
C31 C30 C35 116.9(5) . . ?
C35 C30 C29 118.7(5) . . ?
C35 C30 C29A 117.5(6) . . ?
C30 C31 Cl6 124.0(4) . . ?
C32 C31 Cl6 115.2(4) . . ?
C32 C31 C30 120.8(5) . . ?
C31 C32 H32 118.8 . . ?
C31 C32 C33 122.4(5) . . ?
C33 C32 H32 118.8 . . ?
C32 C33 C34 117.2(5) . . ?
C32 C33 C36 117.5(5) . . ?
C34 C33 C36 125.3(5) . . ?
C33 C34 Cl2 123.7(4) . . ?
C35 C34 Cl2 116.4(4) . . ?
C35 C34 C33 119.9(5) . . ?
C30 C35 H35 118.6 . . ?
C34 C35 C30 122.8(5) . . ?
C34 C35 H35 118.6 . . ?
O7 C36 Zn3 49.1(3) . . ?
O7 C36 C33 117.0(5) . . ?
O9 C36 Zn3 71.9(3) . . ?
O9 C36 O7 120.9(6) . . ?
O9 C36 C33 122.0(6) . . ?
C33 C36 Zn3 165.0(4) . . ?
O8 C37 C38 116.8(5) . . ?
O15 C37 O8 122.5(6) . . ?
O15 C37 C38 120.7(6) . . ?
C39 C38 C37 126.1(5) . . ?
C43 C38 C37 116.3(5) . . ?
C43 C38 C39 117.6(5) . . ?
C38 C39 Cl4 123.5(4) . . ?
C40 C39 Cl4 115.9(5) . . ?
C40 C39 C38 120.6(5) . . ?
C39 C40 H40 118.7 . . ?
C39 C40 C41 122.5(6) . . ?
C41 C40 H40 118.7 . . ?
C40 C41 C44 117.4(6) . . ?
C42 C41 C40 116.3(5) . . ?
C42 C41 C44 126.2(5) . . ?
C41 C42 Cl3 122.7(4) . . ?
C43 C42 Cl3 115.9(5) . . ?
C43 C42 C41 121.4(5) . . ?
C38 C43 H43 119.2 . . ?
C42 C43 C38 121.6(6) . . ?
C42 C43 H43 119.2 . . ?
O13 C44 Zn2 54.5(3) . 1_454 ?
O13 C44 O16 120.7(6) . . ?
O13 C44 C41 117.8(5) . . ?
O16 C44 Zn2 66.4(3) . 1_454 ?
O16 C44 C41 121.3(6) . . ?
C41 C44 Zn2 167.7(4) . 1_454 ?
O6 C45 O18 129.4(7) . . ?
O6 C45 C46 111.0(6) . . ?
O18 C45 C46 119.6(6) . . ?
C47 C46 C45 125.3(7) . . ?
C47 C46 C48 114.2(6) . . ?
C48 C46 C45 120.5(6) . . ?
C46 C47 Cl5 121.8(6) . . ?
C48 C47 Cl5 116.8(5) 2 . ?
C48 C47 C46 121.2(6) 2 . ?
C46 C48 H48 117.8 . . ?
C47 C48 C46 124.5(6) 2 . ?
C47 C48 H48 117.8 2 . ?
N2 C49 H49 118.5 . . ?
N2 C49 C50 123.0(5) . . ?
C50 C49 H49 118.5 . . ?
C49 C50 H50 119.6 . . ?
C49 C50 C51 120.9(6) . . ?
C51 C50 H50 119.6 . . ?
C50 C51 C54 123.4(6) . . ?
C52 C51 C50 115.3(5) . . ?
C52 C51 C54 121.3(5) . . ?
C51 C52 H52 119.4 . . ?
C53 C52 C51 121.1(5) . . ?
C53 C52 H52 119.4 . . ?
N2 C53 H53 118.3 . . ?
C52 C53 N2 123.5(6) . . ?
C52 C53 H53 118.3 . . ?
C51 C54 H54 116.5 . . ?
C55 C54 C51 127.0(5) . . ?
C55 C54 H54 116.5 . . ?
C54 C55 H55 116.0 . . ?
C54 C55 C56 128.0(6) . . ?
C56 C55 H55 116.0 . . ?
C57 C56 C55 120.9(5) . . ?
C57 C56 C61 117.0(5) . . ?
C61 C56 C55 122.0(6) . . ?
O12 C57 C56 113.3(5) . . ?
C58 C57 O12 124.7(6) . . ?
C58 C57 C56 121.9(5) . . ?
C57 C58 H58 119.5 . . ?
C57 C58 C59 121.1(6) . . ?
C59 C58 H58 119.5 . . ?
C58 C59 C60 118.1(5) . . ?
C58 C59 C66 122.5(5) . . ?
C60 C59 C66 119.4(5) . . ?
O10 C60 C59 116.5(5) . . ?
O10 C60 C61 123.0(5) . . ?
C61 C60 C59 120.4(5) . . ?
C56 C61 H61 119.4 . . ?
C60 C61 C56 121.3(6) . . ?
C60 C61 H61 119.4 . . ?
O10 C62 H62A 109.6 . . ?
O10 C62 H62B 109.6 . . ?
O10 C62 C63 110.4(5) . . ?
H62A C62 H62B 108.1 . . ?
C63 C62 H62A 109.6 . . ?
C63 C62 H62B 109.6 . . ?
C62 C63 H63A 107.7 . . ?
C62 C63 H63B 107.7 . . ?
H63A C63 H63B 107.1 . . ?
C64 C63 C62 118.5(6) . . ?
C64 C63 H63A 107.7 . . ?
C64 C63 H63B 107.7 . . ?
C63 C64 H64A 108.6 . . ?
C63 C64 H64B 108.6 . . ?
C63 C64 C65 114.8(6) . . ?
H64A C64 H64B 107.6 . . ?
C65 C64 H64A 108.6 . . ?
C65 C64 H64B 108.6 . . ?
C64 C65 H65A 109.7 . . ?
C64 C65 H65B 109.7 . . ?
C64 C65 H65C 109.0 . . ?
H65A C65 H65B 109.5 . . ?
H65A C65 H65C 109.5 . . ?
H65B C65 H65C 109.5 . . ?
C59 C66 H66 116.6 . . ?
C67 C66 C59 126.8(5) . . ?
C67 C66 H66 116.6 . . ?
C66 C67 H67 116.6 . . ?
C66 C67 C68 126.7(5) . . ?
C68 C67 H67 116.6 . . ?
C69 C68 C67 119.6(5) . . ?
C72 C68 C67 124.1(6) . . ?
C72 C68 C69 116.3(5) . . ?
C68 C69 H69 119.4 . . ?
C70 C69 C68 121.3(5) . . ?
C70 C69 H69 119.4 . . ?
N1 C70 C69 122.4(5) . . ?
N1 C70 H70 118.8 . . ?
C69 C70 H70 118.8 . . ?
N1 C71 H71 118.4 . . ?
N1 C71 C72 123.2(5) . . ?
C72 C71 H71 118.4 . . ?
C68 C72 C71 119.8(6) . . ?
C68 C72 H72 120.1 . . ?
C71 C72 H72 120.1 . . ?
O12 C73 H73A 110.9 . . ?
O12 C73 H73B 110.9 . . ?
O12 C73 C74 104.3(5) . . ?
H73A C73 H73B 108.9 . . ?
C74 C73 H73A 110.9 . . ?
C74 C73 H73B 110.9 . . ?
C73 C74 H74A 109.6 . . ?
C73 C74 H74B 109.6 . . ?
H74A C74 H74B 108.1 . . ?
C75 C74 C73 110.4(6) . . ?
C75 C74 H74A 109.6 . . ?
C75 C74 H74B 109.6 . . ?
C74 C75 H75A 109.6 . . ?
C74 C75 H75B 109.6 . . ?
C74 C75 C76 110.5(6) . . ?
H75A C75 H75B 108.1 . . ?
C76 C75 H75A 109.6 . . ?
C76 C75 H75B 109.6 . . ?
C75 C76 H76A 109.9 . . ?
C75 C76 H76B 109.6 . . ?
C75 C76 H76C 108.9 . . ?
H76A C76 H76B 109.4 . . ?
H76A C76 H76C 109.5 . . ?
H76B C76 H76C 109.5 . . ?
O4 C77 H77A 110.4 . . ?
O4 C77 H77B 110.4 . . ?
O4 C77 C78 106.8(4) . . ?
H77A C77 H77B 108.6 . . ?
C78 C77 H77A 110.4 . . ?
C78 C77 H77B 110.4 . . ?
C77 C78 H78A 108.9 . . ?
C77 C78 H78B 108.9 . . ?
H78A C78 H78B 107.7 . . ?
C79 C78 C77 113.3(5) . . ?
C79 C78 H78A 108.9 . . ?
C79 C78 H78B 108.9 . . ?
C78 C79 H79A 109.0 . . ?
C78 C79 H79B 109.0 . . ?
C78 C79 C80 112.8(5) . . ?
H79A C79 H79B 107.8 . . ?
C80 C79 H79A 109.0 . . ?
C80 C79 H79B 109.0 . . ?
C79 C80 H80A 110.0 . . ?
C79 C80 H80B 109.2 . . ?
C79 C80 H80C 109.2 . . ?
H80A C80 H80B 109.5 . . ?
H80A C80 H80C 109.5 . . ?
H80B C80 H80C 109.4 . . ?

loop_
_geom_bond_atom_site_label_1
_geom_bond_atom_site_label_2
_geom_bond_distance
_geom_bond_site_symmetry_2
_geom_bond_publ_flag
Zn1 O2 1.927(3) . ?
Zn1 O3 1.986(5) . ?
Zn1 O5 1.983(4) . ?
Zn1 O19 2.53(2) . ?
Zn1 O23 1.989(10) . ?
Zn1 N4 2.015(4) . ?
Zn2 O2 1.992(3) . ?
Zn2 O2 2.275(3) 2_766 ?
Zn2 O13 2.065(4) 1_656 ?
Zn2 O14 2.141(5) . ?
Zn2 O16 2.326(4) 1_656 ?
Zn2 O24 2.042(10) . ?
Zn2 N1 2.095(4) 1_645 ?
Zn3 O1 1.978(3) . ?
Zn3 O1 2.369(4) 2_665 ?
Zn3 O7 2.014(4) . ?
Zn3 O9 2.513(4) . ?
Zn3 O18 2.100(5) . ?
Zn3 O22 2.024(9) . ?
Zn3 N3 2.058(4) 1_544 ?
Zn4 O1 1.930(3) . ?
Zn4 O6 1.997(5) . ?
Zn4 O8 1.964(4) . ?
Zn4 O15 2.580(4) . ?
Zn4 O21 2.005(9) . ?
Zn4 N2 2.019(5) . ?
Cl1 C27 1.729(5) . ?
Cl2 C34 1.738(5) . ?
Cl3 C42 1.748(5) . ?
Cl4 C39 1.740(5) . ?
Cl5 C47 1.716(6) . ?
Cl6 C31 1.748(5) . ?
O1 H1 1.0000 . ?
O2 H2 1.0000 . ?
O3 C25 1.255(6) . ?
O4 C9 1.374(6) . ?
O4 C77 1.441(6) . ?
O5 C29 1.246(6) . ?
O5 C29A 1.224(9) . ?
O6 C45 1.240(7) . ?
O7 C36 1.262(7) . ?
O8 C37 1.253(7) . ?
O9 C36 1.260(6) . ?
O10 C60 1.370(6) . ?
O10 C62 1.411(7) . ?
O11 C12 1.385(6) . ?
O11 C14 1.423(7) . ?
O12 C57 1.381(6) . ?
O12 C73 1.432(7) . ?
O13 C44 1.257(7) . ?
O14 C25 1.261(6) . ?
O15 C37 1.253(6) . ?
O16 C44 1.257(6) . ?
O17 C29 1.230(6) . ?
O18 C45 1.258(7) . ?
O19 C29A 1.223(9) . ?
O20 N5 1.380(7) . ?
O21 N5 1.288(9) . ?
O22 N5 1.295(9) . ?
O23 N6 1.221(10) . ?
O24 N6 1.222(10) . ?
O25 N6 1.347(7) . ?
N1 C70 1.351(6) . ?
N1 C71 1.339(7) . ?
N2 C49 1.333(7) . ?
N2 C53 1.360(6) . ?
N3 C1 1.348(7) . ?
N3 C5 1.346(7) . ?
N4 C22 1.360(7) . ?
N4 C23 1.344(6) . ?
C1 H1A 0.9500 . ?
C1 C2 1.376(8) . ?
C2 H2A 0.9500 . ?
C2 C3 1.387(8) . ?
C3 C4 1.403(8) . ?
C3 C6 1.434(7) . ?
C4 H4 0.9500 . ?
C4 C5 1.374(7) . ?
C5 H5 0.9500 . ?
C6 H6 0.9500 . ?
C6 C7 1.334(8) . ?
C7 H7 0.9500 . ?
C7 C8 1.470(7) . ?
C8 C9 1.395(8) . ?
C8 C13 1.399(7) . ?
C9 C10 1.385(7) . ?
C10 H10 0.9500 . ?
C10 C11 1.411(7) . ?
C11 C12 1.392(8) . ?
C11 C18 1.454(7) . ?
C12 C13 1.383(7) . ?
C13 H13 0.9500 . ?
C14 H14A 0.9900 . ?
C14 H14B 0.9900 . ?
C14 C15 1.537(8) . ?
C15 H15A 0.9900 . ?
C15 H15B 0.9900 . ?
C15 C16 1.457(7) . ?
C16 H16A 0.9900 . ?
C16 H16B 0.9900 . ?
C16 C17 1.524(6) . ?
C17 H17A 0.9798 . ?
C17 H17B 0.9797 . ?
C17 H17C 0.9798 . ?
C18 H18 0.9500 . ?
C18 C19 1.320(8) . ?
C19 H19 0.9500 . ?
C19 C20 1.448(7) . ?
C20 C21 1.409(7) . ?
C20 C24 1.392(8) . ?
C21 H21 0.9500 . ?
C21 C22 1.366(7) . ?
C22 H22 0.9500 . ?
C23 H23 0.9500 . ?
C23 C24 1.371(7) . ?
C24 H24 0.9500 . ?
C25 C26 1.521(7) . ?
C26 C27 1.441(7) . ?
C26 C28 1.397(7) . ?
C27 C28 1.383(9) 2_656 ?
C28 H28 0.9500 . ?
C29 C30 1.509(7) . ?
C29A C30 1.500(9) . ?
C30 C31 1.391(7) . ?
C30 C35 1.392(7) . ?
C31 C32 1.382(7) . ?
C32 H32 0.9500 . ?
C32 C33 1.386(7) . ?
C33 C34 1.408(8) . ?
C33 C36 1.497(8) . ?
C34 C35 1.381(7) . ?
C35 H35 0.9500 . ?
C37 C38 1.520(8) . ?
C38 C39 1.395(8) . ?
C38 C43 1.392(7) . ?
C39 C40 1.369(8) . ?
C40 H40 0.9500 . ?
C40 C41 1.408(7) . ?
C41 C42 1.391(8) . ?
C41 C44 1.504(8) . ?
C42 C43 1.382(8) . ?
C43 H43 0.9500 . ?
C45 C46 1.517(7) . ?
C46 C47 1.414(8) . ?
C46 C48 1.420(8) . ?
C47 C48 1.385(10) 2 ?
C48 H48 0.9500 . ?
C49 H49 0.9500 . ?
C49 C50 1.359(8) . ?
C50 H50 0.9500 . ?
C50 C51 1.401(7) . ?
C51 C52 1.382(8) . ?
C51 C54 1.449(8) . ?
C52 H52 0.9500 . ?
C52 C53 1.341(7) . ?
C53 H53 0.9500 . ?
C54 H54 0.9500 . ?
C54 C55 1.317(8) . ?
C55 H55 0.9500 . ?
C55 C56 1.455(8) . ?
C56 C57 1.391(8) . ?
C56 C61 1.417(7) . ?
C57 C58 1.374(8) . ?
C58 H58 0.9500 . ?
C58 C59 1.396(7) . ?
C59 C60 1.402(8) . ?
C59 C66 1.468(7) . ?
C60 C61 1.386(7) . ?
C61 H61 0.9500 . ?
C62 H62A 0.9900 . ?
C62 H62B 0.9900 . ?
C62 C63 1.497(8) . ?
C63 H63A 0.9900 . ?
C63 H63B 0.9900 . ?
C63 C64 1.444(7) . ?
C64 H64A 0.9900 . ?
C64 H64B 0.9900 . ?
C64 C65 1.523(6) . ?
C65 H65A 0.9800 . ?
C65 H65B 0.9800 . ?
C65 H65C 0.9795 . ?
C66 H66 0.9500 . ?
C66 C67 1.315(8) . ?
C67 H67 0.9500 . ?
C67 C68 1.467(7) . ?
C68 C69 1.388(8) . ?
C68 C72 1.386(7) . ?
C69 H69 0.9500 . ?
C69 C70 1.364(7) . ?
C70 H70 0.9500 . ?
C71 H71 0.9500 . ?
C71 C72 1.387(8) . ?
C72 H72 0.9500 . ?
C73 H73A 0.9900 . ?
C73 H73B 0.9900 . ?
C73 C74 1.558(8) . ?
C74 H74A 0.9900 . ?
C74 H74B 0.9900 . ?
C74 C75 1.457(9) . ?
C75 H75A 0.9900 . ?
C75 H75B 0.9900 . ?
C75 C76 1.563(8) . ?
C76 H76A 0.9794 . ?
C76 H76B 0.9807 . ?
C76 H76C 0.9799 . ?
C77 H77A 0.9900 . ?
C77 H77B 0.9900 . ?
C77 C78 1.508(7) . ?
C78 H78A 0.9900 . ?
C78 H78B 0.9900 . ?
C78 C79 1.488(8) . ?
C79 H79A 0.9900 . ?
C79 H79B 0.9900 . ?
C79 C80 1.541(8) . ?
C80 H80A 0.9796 . ?
C80 H80B 0.9805 . ?
C80 H80C 0.9802 . ?

loop_
_geom_hbond_atom_site_label_D
_geom_hbond_atom_site_label_H
_geom_hbond_atom_site_label_A
_geom_hbond_distance_DH
_geom_hbond_distance_HA
_geom_hbond_distance_DA
_geom_hbond_angle_DHA
_geom_hbond_site_symmetry_A
_geom_hbond_publ_flag
C1 H1A O7 0.95 2.56 3.168(7) 122.0 1_566 yes
C5 H5 O15 0.95 2.49 3.346(7) 149.7 1_566 yes
C22 H22 O16 0.95 2.49 3.416(7) 163.5 1_656 yes
C49 H49 O9 0.95 2.48 3.397(6) 163.6 . yes
C54 H54 O6 0.95 2.43 3.311(10) 153.9 2_565 yes
C70 H70 O13 0.95 2.48 3.110(7) 123.8 1_566 yes
C71 H71 O17 0.95 2.33 3.253(8) 164.2 1_465 yes
C71 H71 O19 0.95 2.58 3.417(15) 147.4 1_465 yes

loop_
_geom_torsion_atom_site_label_1
_geom_torsion_atom_site_label_2
_geom_torsion_atom_site_label_3
_geom_torsion_atom_site_label_4
_geom_torsion
_geom_torsion_site_symmetry_1
_geom_torsion_site_symmetry_2
_geom_torsion_site_symmetry_3
_geom_torsion_site_symmetry_4
_geom_torsion_publ_flag
Zn1 O3 C25 O14 5.9(7) . . . . ?
Zn1 O3 C25 C26 -174.0(7) . . . . ?
Zn1 O5 C29 O17 -11.8(4) . . . . ?
Zn1 O5 C29 C30 168.3(3) . . . . ?
Zn1 O5 C29A O19 3.1(5) . . . . ?
Zn1 O5 C29A C30 -176.9(4) . . . . ?
Zn1 O19 C29A O5 -2.4(3) . . . . ?
Zn1 O19 C29A C30 177.7(3) . . . . ?
Zn1 O23 N6 O24 13(4) . . . . ?
Zn1 O23 N6 O25 -167(4) . . . . ?
Zn1 N4 C22 C21 -175.4(4) . . . . ?
Zn1 N4 C23 C24 174.9(4) . . . . ?
Zn1 C29A C30 C31 171.0(13) . . . . ?
Zn1 C29A C30 C35 -21.8(17) . . . . ?
Zn2 O13 C44 O16 5.9(7) 1_454 . . . ?
Zn2 O13 C44 C41 -168.8(5) 1_454 . . . ?
Zn2 O14 C25 O3 14.6(9) . . . . ?
Zn2 O14 C25 C26 -165.5(8) . . . . ?
Zn2 O16 C44 O13 -5.2(6) 1_454 . . . ?
Zn2 O16 C44 C41 169.2(5) 1_454 . . . ?
Zn2 O24 N6 O23 -4(6) . . . . ?
Zn2 O24 N6 O25 176(6) . . . . ?
Zn2 N1 C70 C69 172.6(4) 1_465 . . . ?
Zn2 N1 C71 C72 -171.6(4) 1_465 . . . ?
Zn3 O7 C36 O9 3.6(7) . . . . ?
Zn3 O7 C36 C33 -173.2(4) . . . . ?
Zn3 O9 C36 O7 -2.9(5) . . . . ?
Zn3 O9 C36 C33 173.8(5) . . . . ?
Zn3 O18 C45 O6 -21.4(7) . . . . ?
Zn3 O18 C45 C46 158.5(6) . . . . ?
Zn3 O22 N5 O20 -156(3) . . . . ?
Zn3 O22 N5 O21 24(3) . . . . ?
Zn3 N3 C1 C2 174.2(5) 1_566 . . . ?
Zn3 N3 C5 C4 -174.8(5) 1_566 . . . ?
Zn4 O6 C45 O18 11.6(6) . . . . ?
Zn4 O6 C45 C46 -168.3(5) . . . . ?
Zn4 O8 C37 O15 -4.8(7) . . . . ?
Zn4 O8 C37 C38 173.3(4) . . . . ?
Zn4 O15 C37 O8 3.6(5) . . . . ?
Zn4 O15 C37 C38 -174.4(5) . . . . ?
Zn4 O21 N5 O20 -164.6(19) . . . . ?
Zn4 O21 N5 O22 15.4(19) . . . . ?
Zn4 N2 C49 C50 -175.5(4) . . . . ?
Zn4 N2 C53 C52 174.8(4) . . . . ?
Cl2 C34 C35 C30 179.2(5) . . . . ?
Cl3 C42 C43 C38 179.8(5) . . . . ?
Cl4 C39 C40 C41 -179.2(5) . . . . ?
Cl6 C31 C32 C33 -178.7(5) . . . . ?
O3 C25 C26 C27 -159.9(5) . . . . ?
O3 C25 C26 C28 20.2(4) . . . . ?
O4 C9 C10 C11 -179.4(5) . . . . ?
O4 C77 C78 C79 168.9(5) . . . . ?
O5 C29 C30 C31 -168.2(5) . . . . ?
O5 C29 C30 C35 12.3(6) . . . . ?
O5 C29A C30 C31 179.0(6) . . . . ?
O5 C29A C30 C35 -13.8(8) . . . . ?
O6 C45 C46 C47 160.7(4) . . . . ?
O6 C45 C46 C48 -19.4(4) . . . . ?
O8 C37 C38 C39 179.5(5) . . . . ?
O8 C37 C38 C43 0.3(8) . . . . ?
O10 C60 C61 C56 -179.7(5) . . . . ?
O10 C62 C63 C64 59.6(10) . . . . ?
O11 C12 C13 C8 -176.7(5) . . . . ?
O11 C14 C15 C16 50.7(9) . . . . ?
O12 C57 C58 C59 -179.9(6) . . . . ?
O12 C73 C74 C75 -175.5(6) . . . . ?
O14 C25 C26 C27 20.2(5) . . . . ?
O14 C25 C26 C28 -159.7(5) . . . . ?
O15 C37 C38 C39 -2.4(9) . . . . ?
O15 C37 C38 C43 178.4(6) . . . . ?
O17 C29 C30 C31 11.8(6) . . . . ?
O17 C29 C30 C35 -167.6(5) . . . . ?
O18 C45 C46 C47 -19.3(4) . . . . ?
O18 C45 C46 C48 160.6(4) . . . . ?
O19 C29A C30 C31 -1.1(6) . . . . ?
O19 C29A C30 C35 166.1(7) . . . . ?
N1 C71 C72 C68 1.3(9) . . . . ?
N2 C49 C50 C51 0.4(9) . . . . ?
N3 C1 C2 C3 -0.4(10) . . . . ?
N4 C23 C24 C20 1.3(9) . . . . ?
C1 N3 C5 C4 0.8(9) . . . . ?
C1 C2 C3 C4 3.1(10) . . . . ?
C1 C2 C3 C6 -177.0(6) . . . . ?
C2 C3 C4 C5 -3.9(9) . . . . ?
C2 C3 C6 C7 166.1(6) . . . . ?
C3 C4 C5 N3 2.1(10) . . . . ?
C3 C6 C7 C8 -177.3(6) . . . . ?
C4 C3 C6 C7 -14.1(10) . . . . ?
C5 N3 C1 C2 -1.6(9) . . . . ?
C6 C3 C4 C5 176.3(6) . . . . ?
C6 C7 C8 C9 177.2(6) . . . . ?
C6 C7 C8 C13 -4.6(10) . . . . ?
C7 C8 C9 O4 -4.0(8) . . . . ?
C7 C8 C9 C10 175.0(5) . . . . ?
C7 C8 C13 C12 -176.2(5) . . . . ?
C8 C9 C10 C11 1.7(9) . . . . ?
C9 O4 C77 C78 179.7(5) . . . . ?
C9 C8 C13 C12 1.9(9) . . . . ?
C9 C10 C11 C12 1.2(9) . . . . ?
C9 C10 C11 C18 -175.6(5) . . . . ?
C10 C11 C12 O11 175.3(5) . . . . ?
C10 C11 C12 C13 -2.5(9) . . . . ?
C10 C11 C18 C19 -1.8(9) . . . . ?
C11 C12 C13 C8 0.9(9) . . . . ?
C11 C18 C19 C20 178.1(5) . . . . ?
C12 O11 C14 C15 171.8(5) . . . . ?
C12 C11 C18 C19 -178.7(6) . . . . ?
C13 C8 C9 O4 177.7(5) . . . . ?
C13 C8 C9 C10 -3.2(9) . . . . ?
C14 O11 C12 C11 179.3(5) . . . . ?
C14 O11 C12 C13 -3.0(9) . . . . ?
C14 C15 C16 C17 170.4(6) . . . . ?
C18 C11 C12 O11 -7.8(8) . . . . ?
C18 C11 C12 C13 174.4(5) . . . . ?
C18 C19 C20 C21 11.3(9) . . . . ?
C18 C19 C20 C24 -168.0(6) . . . . ?
C19 C20 C21 C22 -179.5(5) . . . . ?
C19 C20 C24 C23 178.9(5) . . . . ?
C20 C21 C22 N4 0.1(9) . . . . ?
C21 C20 C24 C23 -0.4(8) . . . . ?
C22 N4 C23 C24 -1.4(8) . . . . ?
C23 N4 C22 C21 0.7(8) . . . . ?
C24 C20 C21 C22 -0.2(8) . . . . ?
C25 C26 C27 Cl1 0.2(2) . . . . ?
C25 C26 C27 C28 -178.4(6) . . . 2_656 ?
C25 C26 C28 C27 178.3(6) . . . 2_656 ?
C27 C26 C28 C27 -1.7(6) . . . 2_656 ?
C28 C26 C27 Cl1 -179.85(15) . . . . ?
C28 C26 C27 C28 1.6(6) . . . 2_656 ?
C29 C30 C31 Cl6 0.2(7) . . . . ?
C29 C30 C31 C32 179.7(5) . . . . ?
C29 C30 C35 C34 178.8(5) . . . . ?
C29A C30 C31 Cl6 -13.1(8) . . . . ?
C29A C30 C31 C32 166.4(5) . . . . ?
C29A C30 C35 C34 -168.8(5) . . . . ?
C30 C31 C32 C33 1.7(9) . . . . ?
C31 C30 C35 C34 -0.7(9) . . . . ?
C31 C32 C33 C34 -1.0(8) . . . . ?
C31 C32 C33 C36 178.0(5) . . . . ?
C32 C33 C34 Cl2 -178.2(4) . . . . ?
C32 C33 C34 C35 -0.5(8) . . . . ?
C32 C33 C36 Zn3 -10.0(19) . . . . ?
C32 C33 C36 O7 10.3(8) . . . . ?
C32 C33 C36 O9 -166.4(5) . . . . ?
C33 C34 C35 C30 1.3(9) . . . . ?
C34 C33 C36 Zn3 168.9(13) . . . . ?
C34 C33 C36 O7 -170.8(5) . . . . ?
C34 C33 C36 O9 12.5(9) . . . . ?
C35 C30 C31 Cl6 179.6(4) . . . . ?
C35 C30 C31 C32 -0.8(8) . . . . ?
C36 C33 C34 Cl2 2.9(8) . . . . ?
C36 C33 C34 C35 -179.4(5) . . . . ?
C37 C38 C39 Cl4 0.7(8) . . . . ?
C37 C38 C39 C40 -178.2(5) . . . . ?
C37 C38 C43 C42 178.3(5) . . . . ?
C38 C39 C40 C41 -0.3(9) . . . . ?
C39 C38 C43 C42 -1.0(9) . . . . ?
C39 C40 C41 C42 -0.6(9) . . . . ?
C39 C40 C41 C44 175.9(6) . . . . ?
C40 C41 C42 Cl3 -179.0(5) . . . . ?
C40 C41 C42 C43 0.7(9) . . . . ?
C40 C41 C44 Zn2 -49(2) . . . 1_454 ?
C40 C41 C44 O13 -0.3(9) . . . . ?
C40 C41 C44 O16 -174.8(6) . . . . ?
C41 C42 C43 C38 0.1(9) . . . . ?
C42 C41 C44 Zn2 128(2) . . . 1_454 ?
C42 C41 C44 O13 175.9(6) . . . . ?
C42 C41 C44 O16 1.3(10) . . . . ?
C43 C38 C39 Cl4 179.9(4) . . . . ?
C43 C38 C39 C40 1.1(9) . . . . ?
C44 C41 C42 Cl3 4.8(9) . . . . ?
C44 C41 C42 C43 -175.5(6) . . . . ?
C45 C46 C47 Cl5 -1.4(6) . . . . ?
C45 C46 C47 C48 -177.2(7) . . . 2 ?
C45 C46 C48 C47 177.1(7) . . . 2 ?
C47 C46 C48 C47 -3.0(7) . . . 2 ?
C48 C46 C47 Cl5 178.7(5) . . . . ?
C48 C46 C47 C48 2.9(7) . . . 2 ?
C49 N2 C53 C52 0.3(9) . . . . ?
C49 C50 C51 C52 0.8(9) . . . . ?
C49 C50 C51 C54 179.4(5) . . . . ?
C50 C51 C52 C53 -1.4(9) . . . . ?
C50 C51 C54 C55 12.8(10) . . . . ?
C51 C52 C53 N2 0.9(9) . . . . ?
C51 C54 C55 C56 178.7(6) . . . . ?
C52 C51 C54 C55 -168.6(6) . . . . ?
C53 N2 C49 C50 -1.0(8) . . . . ?
C54 C51 C52 C53 179.9(5) . . . . ?
C54 C55 C56 C57 178.2(6) . . . . ?
C54 C55 C56 C61 -3.6(10) . . . . ?
C55 C56 C57 O12 -3.1(9) . . . . ?
C55 C56 C57 C58 179.6(6) . . . . ?
C55 C56 C61 C60 -179.9(5) . . . . ?
C56 C57 C58 C59 -2.9(10) . . . . ?
C57 O12 C73 C74 -179.8(5) . . . . ?
C57 C56 C61 C60 -1.6(9) . . . . ?
C57 C58 C59 C60 4.7(9) . . . . ?
C57 C58 C59 C66 -177.4(6) . . . . ?
C58 C59 C60 O10 178.1(5) . . . . ?
C58 C59 C60 C61 -5.0(9) . . . . ?
C58 C59 C66 C67 3.8(10) . . . . ?
C59 C60 C61 C56 3.6(9) . . . . ?
C59 C66 C67 C68 -177.4(5) . . . . ?
C60 O10 C62 C63 172.5(6) . . . . ?
C60 C59 C66 C67 -178.3(6) . . . . ?
C61 C56 C57 O12 178.6(5) . . . . ?
C61 C56 C57 C58 1.3(9) . . . . ?
C62 O10 C60 C59 -169.4(6) . . . . ?
C62 O10 C60 C61 13.7(9) . . . . ?
C62 C63 C64 C65 173.5(7) . . . . ?
C66 C59 C60 O10 0.0(8) . . . . ?
C66 C59 C60 C61 177.0(5) . . . . ?
C66 C67 C68 C69 162.8(6) . . . . ?
C66 C67 C68 C72 -18.8(10) . . . . ?
C67 C68 C69 C70 -178.3(5) . . . . ?
C67 C68 C72 C71 178.8(5) . . . . ?
C68 C69 C70 N1 -2.1(9) . . . . ?
C69 C68 C72 C71 -2.8(8) . . . . ?
C70 N1 C71 C72 0.0(9) . . . . ?
C71 N1 C70 C69 0.5(8) . . . . ?
C72 C68 C69 C70 3.2(9) . . . . ?
C73 O12 C57 C56 -171.0(5) . . . . ?
C73 O12 C57 C58 6.3(9) . . . . ?
C73 C74 C75 C76 -179.5(6) . . . . ?
C77 O4 C9 C8 179.2(5) . . . . ?
C77 O4 C9 C10 0.2(8) . . . . ?
C77 C78 C79 C80 -175.2(6) . . . . ?
